data_7015763
loop_
_publ_author_name
'Garc\'ia-\'Alvarez, Pablo'
'Kennedy, Alan R.'
'O'Hara, Charles T'
'Reilly, Kieran'
'Robertson, Gemma M.'

_publ_section_title
;
 Synthesis and structural chemistry of alkali metal tris(HMDS)
 magnesiates containing chiral diamine donor ligands.
;
_journal_issue 19
_journal_name_full 'Dalton transactions (Cambridge, England : 2003)'
_journal_page_first 5332
_journal_page_last 5341
_journal_paper_doi 10.1039/c1dt10058k
_journal_volume 40
_journal_year 2011
_chemical_absolute_configuration ad
_chemical_formula_sum 'C48 H106 Li Mg N7 Si6'
_chemical_formula_weight 981.19
_chemical_name_systematic
;
?
;
_space_group_IT_number 19
_symmetry_cell_setting orthorhombic
_symmetry_space_group_name_Hall 'P 2ac 2ab'
_symmetry_space_group_name_H-M 'P 21 21 21'
_atom_sites_solution_hydrogens geom
_atom_sites_solution_primary direct
_atom_sites_solution_secondary difmap
_audit_creation_method SHELXL-97
_cell_angle_alpha 90.00
_cell_angle_beta 90.00
_cell_angle_gamma 90.00
_cell_formula_units_Z 4
_cell_length_a 16.5576(2)
_cell_length_b 18.5861(3)
_cell_length_c 19.5813(3)
_cell_measurement_reflns_used 12607
_cell_measurement_temperature 123(2)
_cell_measurement_theta_max 31.1558
_cell_measurement_theta_min 2.4219
_cell_volume 6025.97(15)
_computing_structure_refinement 'SHELXL-97 (Sheldrick, 1997)'
_diffrn_ambient_temperature 123(2)
_diffrn_measured_fraction_theta_full 0.997
_diffrn_measured_fraction_theta_max 0.997
_diffrn_measurement_device_type 'Oxford Diffraction Gemini S'
_diffrn_measurement_method 'omega scans'
_diffrn_radiation_monochromator graphite
_diffrn_radiation_source 'fine-focus sealed tube'
_diffrn_radiation_type MoK\a
_diffrn_radiation_wavelength 0.71073
_diffrn_reflns_av_R_equivalents 0.0472
_diffrn_reflns_av_sigmaI/netI 0.0804
_diffrn_reflns_limit_h_max 18
_diffrn_reflns_limit_h_min -20
_diffrn_reflns_limit_k_max 22
_diffrn_reflns_limit_k_min -22
_diffrn_reflns_limit_l_max 24
_diffrn_reflns_limit_l_min -23
_diffrn_reflns_number 35383
_diffrn_reflns_theta_full 26.00
_diffrn_reflns_theta_max 26.00
_diffrn_reflns_theta_min 3.02
_exptl_absorpt_coefficient_mu 0.185
_exptl_absorpt_correction_T_max 1.00000
_exptl_absorpt_correction_T_min 0.97828
_exptl_absorpt_correction_type multi-scan
_exptl_absorpt_process_details
;
CrysAlis RED, Oxford Diffraction Ltd.,
Version 1.171.32.17 (release 11-02-2008 CrysAlis171 .NET)
(compiled Feb 11 2008,09:33:37)
Empirical absorption correction using spherical harmonics,
implemented in SCALE3 ABSPACK scaling algorithm.
;
_exptl_crystal_colour COLOURLESS
_exptl_crystal_density_diffrn 1.082
_exptl_crystal_density_method 'not measured'
_exptl_crystal_description FRAGMENT
_exptl_crystal_F_000 2168
_exptl_crystal_size_max 0.16
_exptl_crystal_size_mid 0.10
_exptl_crystal_size_min 0.08
_refine_diff_density_max 0.223
_refine_diff_density_min -0.215
_refine_diff_density_rms 0.037
_refine_ls_abs_structure_details 'Flack H D (1983), Acta Cryst. A39, 876-881'
_refine_ls_abs_structure_Flack 0.01(6)
_refine_ls_extinction_method none
_refine_ls_goodness_of_fit_ref 0.872
_refine_ls_hydrogen_treatment constr
_refine_ls_matrix_type full
_refine_ls_number_parameters 587
_refine_ls_number_reflns 11806
_refine_ls_number_restraints 0
_refine_ls_restrained_S_all 0.872
_refine_ls_R_factor_all 0.0571
_refine_ls_R_factor_gt 0.0358
_refine_ls_shift/su_max 0.002
_refine_ls_shift/su_mean 0.000
_refine_ls_structure_factor_coef Fsqd
_refine_ls_weighting_details 'calc w=1/[\s^2^(Fo^2^)+(0.0245P)^2^+0.0000P] where P=(Fo^2^+2Fc^2^)/3'
_refine_ls_weighting_scheme calc
_refine_ls_wR_factor_gt 0.0558
_refine_ls_wR_factor_ref 0.0587
_reflns_number_gt 8728
_reflns_number_total 11806
_reflns_threshold_expression I>2\s(I)
_cod_data_source_file c1dt10058k.txt
_cod_data_source_block pgagem11
_cod_depositor_comments
;
The following automatic conversions were performed:
'_symmetry_cell_setting' value 'ORTHORHOMBIC' changed to 'orthorhombic'
according to '/home/saulius/struct/CIF-dictionaries/cif_core.dic'
dictionary named 'cif_core.dic' version 2.4.1 from 2010-06-29.

Automatic conversion script
Id: cif_fix_enum 1555 2011-01-17 13:19:09Z saulius 
;
_cod_original_sg_symbol_H-M P212121
_cod_database_code 7015763

loop_
_symmetry_equiv_pos_as_xyz
'x, y, z'
'-x+1/2, -y, z+1/2'
'x+1/2, -y+1/2, -z'
'-x, y+1/2, -z+1/2'

loop_
_atom_site_label
_atom_site_type_symbol
_atom_site_fract_x
_atom_site_fract_y
_atom_site_fract_z
_atom_site_U_iso_or_equiv
_atom_site_adp_type
_atom_site_occupancy
_atom_site_symmetry_multiplicity
_atom_site_calc_flag
_atom_site_refinement_flags
_atom_site_disorder_assembly
_atom_site_disorder_group
Mg1 Mg 0.79540(4) 0.88497(4) 0.11982(3) 0.01882(15) Uani 1 1 d . . .
Li1 Li 0.3028(2) 0.86147(18) 0.33429(16) 0.0231(9) Uani 1 1 d . . .
Si1 Si 0.65763(4) 0.80001(3) 0.03822(3) 0.02529(15) Uani 1 1 d . . .
Si2 Si 0.65364(4) 0.96075(3) 0.03465(3) 0.02648(15) Uani 1 1 d . . .
Si3 Si 0.92578(4) 0.93636(3) 0.01006(3) 0.02384(14) Uani 1 1 d . . .
Si4 Si 0.93290(4) 1.00305(3) 0.14927(3) 0.02396(14) Uani 1 1 d . . .
Si5 Si 0.71932(4) 0.84103(3) 0.26345(3) 0.02128(14) Uani 1 1 d . . .
Si6 Si 0.87584(4) 0.77224(3) 0.22440(3) 0.02666(15) Uani 1 1 d . . .
N1 N 0.69528(9) 0.88211(9) 0.06079(7) 0.0211(4) Uani 1 1 d . . .
N2 N 0.89188(9) 0.94505(8) 0.09157(8) 0.0194(4) Uani 1 1 d . . .
N3 N 0.79738(10) 0.82867(8) 0.20867(8) 0.0200(4) Uani 1 1 d . . .
N4 N 0.37377(10) 0.92836(9) 0.26315(8) 0.0240(4) Uani 1 1 d . . .
N5 N 0.25476(10) 0.81116(9) 0.24078(8) 0.0232(4) Uani 1 1 d . . .
N6 N 0.37334(10) 0.82502(9) 0.42369(8) 0.0215(4) Uani 1 1 d . . .
N7 N 0.20518(10) 0.88303(9) 0.41314(8) 0.0225(4) Uani 1 1 d . . .
C1 C 0.72742(14) 0.72494(11) 0.06298(12) 0.0378(6) Uani 1 1 d . . .
H1A H 0.7784 0.7298 0.0380 0.057 Uiso 1 1 calc R . .
H1B H 0.7024 0.6787 0.0517 0.057 Uiso 1 1 calc R . .
H1C H 0.7379 0.7271 0.1122 0.057 Uiso 1 1 calc R . .
C2 C 0.55770(14) 0.77875(12) 0.07855(12) 0.0417(7) Uani 1 1 d . . .
H2A H 0.5589 0.7925 0.1268 0.062 Uiso 1 1 calc R . .
H2B H 0.5470 0.7270 0.0748 0.062 Uiso 1 1 calc R . .
H2C H 0.5149 0.8056 0.0551 0.062 Uiso 1 1 calc R . .
C3 C 0.64083(15) 0.78970(13) -0.05637(11) 0.0432(7) Uani 1 1 d . . .
H3A H 0.5959 0.8205 -0.0706 0.065 Uiso 1 1 calc R . .
H3B H 0.6280 0.7394 -0.0668 0.065 Uiso 1 1 calc R . .
H3C H 0.6899 0.8038 -0.0809 0.065 Uiso 1 1 calc R . .
C4 C 0.54286(14) 0.96959(14) 0.05482(13) 0.0492(7) Uani 1 1 d . . .
H4A H 0.5125 0.9330 0.0295 0.074 Uiso 1 1 calc R . .
H4B H 0.5240 1.0176 0.0415 0.074 Uiso 1 1 calc R . .
H4C H 0.5344 0.9627 0.1039 0.074 Uiso 1 1 calc R . .
C5 C 0.65992(17) 0.97793(14) -0.05987(11) 0.0513(7) Uani 1 1 d . . .
H5A H 0.7159 0.9718 -0.0752 0.077 Uiso 1 1 calc R . .
H5B H 0.6421 1.0272 -0.0696 0.077 Uiso 1 1 calc R . .
H5C H 0.6251 0.9438 -0.0841 0.077 Uiso 1 1 calc R . .
C6 C 0.70314(14) 1.03862(11) 0.07867(11) 0.0362(6) Uani 1 1 d . . .
H6A H 0.6998 1.0320 0.1282 0.054 Uiso 1 1 calc R . .
H6B H 0.6756 1.0833 0.0659 0.054 Uiso 1 1 calc R . .
H6C H 0.7600 1.0413 0.0649 0.054 Uiso 1 1 calc R . .
C7 C 0.88026(14) 0.85588(12) -0.03325(10) 0.0337(6) Uani 1 1 d . . .
H7A H 0.8969 0.8120 -0.0093 0.051 Uiso 1 1 calc R . .
H7B H 0.8989 0.8538 -0.0807 0.051 Uiso 1 1 calc R . .
H7C H 0.8212 0.8598 -0.0323 0.051 Uiso 1 1 calc R . .
C8 C 0.90177(14) 1.01581(12) -0.04630(11) 0.0394(6) Uani 1 1 d . . .
H8A H 0.8439 1.0266 -0.0435 0.059 Uiso 1 1 calc R . .
H8B H 0.9160 1.0044 -0.0936 0.059 Uiso 1 1 calc R . .
H8C H 0.9329 1.0577 -0.0311 0.059 Uiso 1 1 calc R . .
C9 C 1.03812(12) 0.92365(11) 0.00324(12) 0.0340(6) Uani 1 1 d . . .
H9A H 1.0656 0.9670 0.0197 0.051 Uiso 1 1 calc R . .
H9B H 1.0528 0.9150 -0.0446 0.051 Uiso 1 1 calc R . .
H9C H 1.0545 0.8823 0.0310 0.051 Uiso 1 1 calc R . .
C10 C 0.93918(14) 1.09858(11) 0.11699(11) 0.0371(6) Uani 1 1 d . . .
H10A H 0.9746 1.1004 0.0769 0.056 Uiso 1 1 calc R . .
H10B H 0.9611 1.1296 0.1530 0.056 Uiso 1 1 calc R . .
H10C H 0.8851 1.1153 0.1043 0.056 Uiso 1 1 calc R . .
C11 C 1.03879(14) 0.97938(14) 0.17516(12) 0.0471(7) Uani 1 1 d . . .
H11A H 1.0407 0.9290 0.1897 0.071 Uiso 1 1 calc R . .
H11B H 1.0557 1.0104 0.2130 0.071 Uiso 1 1 calc R . .
H11C H 1.0752 0.9864 0.1363 0.071 Uiso 1 1 calc R . .
C12 C 0.87406(14) 1.00611(11) 0.23095(10) 0.0301(5) Uani 1 1 d . . .
H12A H 0.8181 1.0199 0.2212 0.045 Uiso 1 1 calc R . .
H12B H 0.8984 1.0415 0.2618 0.045 Uiso 1 1 calc R . .
H12C H 0.8749 0.9585 0.2525 0.045 Uiso 1 1 calc R . .
C13 C 0.65849(14) 0.92298(11) 0.24260(11) 0.0324(6) Uani 1 1 d . . .
H13A H 0.6924 0.9659 0.2473 0.049 Uiso 1 1 calc R . .
H13B H 0.6125 0.9264 0.2740 0.049 Uiso 1 1 calc R . .
H13C H 0.6386 0.9196 0.1956 0.049 Uiso 1 1 calc R . .
C14 C 0.64542(15) 0.76443(12) 0.26461(12) 0.0402(6) Uani 1 1 d . . .
H14A H 0.6331 0.7499 0.2176 0.060 Uiso 1 1 calc R . .
H14B H 0.5956 0.7797 0.2875 0.060 Uiso 1 1 calc R . .
H14C H 0.6689 0.7237 0.2893 0.060 Uiso 1 1 calc R . .
C15 C 0.75031(15) 0.85139(12) 0.35481(10) 0.0349(6) Uani 1 1 d . . .
H15A H 0.7778 0.8075 0.3701 0.052 Uiso 1 1 calc R . .
H15B H 0.7023 0.8596 0.3831 0.052 Uiso 1 1 calc R . .
H15C H 0.7871 0.8925 0.3591 0.052 Uiso 1 1 calc R . .
C16 C 0.84284(15) 0.67998(11) 0.25367(11) 0.0381(6) Uani 1 1 d . . .
H16A H 0.8139 0.6841 0.2971 0.057 Uiso 1 1 calc R . .
H16B H 0.8904 0.6493 0.2598 0.057 Uiso 1 1 calc R . .
H16C H 0.8071 0.6587 0.2193 0.057 Uiso 1 1 calc R . .
C17 C 0.93881(14) 0.75755(12) 0.14649(12) 0.0390(6) Uani 1 1 d . . .
H17A H 0.9059 0.7347 0.1110 0.059 Uiso 1 1 calc R . .
H17B H 0.9846 0.7263 0.1578 0.059 Uiso 1 1 calc R . .
H17C H 0.9590 0.8039 0.1298 0.059 Uiso 1 1 calc R . .
C18 C 0.94816(14) 0.80539(13) 0.29169(12) 0.0428(7) Uani 1 1 d . . .
H18A H 0.9740 0.8498 0.2760 0.064 Uiso 1 1 calc R . .
H18B H 0.9895 0.7687 0.3000 0.064 Uiso 1 1 calc R . .
H18C H 0.9186 0.8149 0.3341 0.064 Uiso 1 1 calc R . .
C19 C 0.42808(14) 0.97371(11) 0.30544(11) 0.0300(5) Uani 1 1 d . . .
H19A H 0.4704 0.9424 0.3252 0.036 Uiso 1 1 calc R . .
H19B H 0.3962 0.9935 0.3439 0.036 Uiso 1 1 calc R . .
C20 C 0.46946(14) 1.03612(11) 0.26908(13) 0.0405(6) Uani 1 1 d . . .
H20A H 0.5021 1.0640 0.3022 0.049 Uiso 1 1 calc R . .
H20B H 0.5061 1.0174 0.2333 0.049 Uiso 1 1 calc R . .
C21 C 0.40644(16) 1.08432(12) 0.23697(14) 0.0516(8) Uani 1 1 d . . .
H21A H 0.4331 1.1237 0.2114 0.062 Uiso 1 1 calc R . .
H21B H 0.3723 1.1060 0.2730 0.062 Uiso 1 1 calc R . .
C22 C 0.35444(15) 1.04004(13) 0.18879(13) 0.0452(7) Uani 1 1 d . . .
H22A H 0.3881 1.0227 0.1504 0.054 Uiso 1 1 calc R . .
H22B H 0.3113 1.0710 0.1697 0.054 Uiso 1 1 calc R . .
C23 C 0.31551(13) 0.97475(12) 0.22519(12) 0.0329(6) Uani 1 1 d . . .
H23 H 0.2770 0.9946 0.2597 0.039 Uiso 1 1 calc R . .
C24 C 0.26524(14) 0.92928(13) 0.17518(11) 0.0353(6) Uani 1 1 d . . .
H24 H 0.2294 0.9630 0.1494 0.042 Uiso 1 1 calc R . .
C25 C 0.32026(14) 0.89263(14) 0.12350(11) 0.0398(6) Uani 1 1 d . . .
H25A H 0.3548 0.9284 0.1001 0.048 Uiso 1 1 calc R . .
H25B H 0.2881 0.8667 0.0888 0.048 Uiso 1 1 calc R . .
C26 C 0.37183(13) 0.83991(12) 0.16502(10) 0.0289(6) Uani 1 1 d . . .
H26 H 0.4102 0.8162 0.1326 0.035 Uiso 1 1 calc R . .
C27 C 0.42178(12) 0.88123(11) 0.21674(10) 0.0262(5) Uani 1 1 d . . .
H27A H 0.4525 0.8464 0.2448 0.031 Uiso 1 1 calc R . .
H27B H 0.4614 0.9114 0.1919 0.031 Uiso 1 1 calc R . .
C28 C 0.21152(13) 0.87246(12) 0.20773(11) 0.0322(6) Uani 1 1 d . . .
H28A H 0.1772 0.8961 0.2425 0.039 Uiso 1 1 calc R . .
H28B H 0.1752 0.8529 0.1721 0.039 Uiso 1 1 calc R . .
C29 C 0.31692(13) 0.78197(12) 0.19322(10) 0.0276(5) Uani 1 1 d . . .
H29 H 0.2868 0.7619 0.1533 0.033 Uiso 1 1 calc R . .
C30 C 0.35995(14) 0.71882(11) 0.22640(11) 0.0305(6) Uani 1 1 d . . .
H30A H 0.4033 0.7013 0.1957 0.037 Uiso 1 1 calc R . .
H30B H 0.3852 0.7347 0.2697 0.037 Uiso 1 1 calc R . .
C31 C 0.30119(14) 0.65819(12) 0.24081(12) 0.0363(6) Uani 1 1 d . . .
H31A H 0.2808 0.6382 0.1972 0.044 Uiso 1 1 calc R . .
H31B H 0.3291 0.6192 0.2659 0.044 Uiso 1 1 calc R . .
C32 C 0.23109(14) 0.68588(12) 0.28300(11) 0.0349(6) Uani 1 1 d . . .
H32A H 0.2501 0.6964 0.3299 0.042 Uiso 1 1 calc R . .
H32B H 0.1892 0.6480 0.2861 0.042 Uiso 1 1 calc R . .
C33 C 0.19409(13) 0.75329(11) 0.25274(10) 0.0296(6) Uani 1 1 d . . .
H33A H 0.1678 0.7410 0.2089 0.035 Uiso 1 1 calc R . .
H33B H 0.1518 0.7715 0.2841 0.035 Uiso 1 1 calc R . .
C34 C 0.45560(12) 0.80829(11) 0.39810(10) 0.0255(5) Uani 1 1 d . . .
H34A H 0.4833 0.8543 0.3882 0.031 Uiso 1 1 calc R . .
H34B H 0.4500 0.7822 0.3543 0.031 Uiso 1 1 calc R . .
C35 C 0.51004(14) 0.76413(11) 0.44461(11) 0.0316(6) Uani 1 1 d . . .
H35A H 0.5612 0.7529 0.4207 0.038 Uiso 1 1 calc R . .
H35B H 0.5231 0.7922 0.4861 0.038 Uiso 1 1 calc R . .
C36 C 0.46770(13) 0.69475(11) 0.46449(11) 0.0327(6) Uani 1 1 d . . .
H36A H 0.4575 0.6651 0.4234 0.039 Uiso 1 1 calc R . .
H36B H 0.5020 0.6667 0.4962 0.039 Uiso 1 1 calc R . .
C37 C 0.38843(13) 0.71394(11) 0.49879(11) 0.0308(6) Uani 1 1 d . . .
H37A H 0.3995 0.7416 0.5409 0.037 Uiso 1 1 calc R . .
H37B H 0.3598 0.6692 0.5119 0.037 Uiso 1 1 calc R . .
C38 C 0.33418(13) 0.75866(11) 0.45133(10) 0.0229(5) Uani 1 1 d . . .
H38 H 0.3213 0.7275 0.4112 0.027 Uiso 1 1 calc R . .
C39 C 0.25375(13) 0.77699(11) 0.48536(10) 0.0256(5) Uani 1 1 d . . .
H39 H 0.2314 0.7314 0.5048 0.031 Uiso 1 1 calc R . .
C40 C 0.26796(14) 0.82849(11) 0.54485(10) 0.0314(6) Uani 1 1 d . . .
H40A H 0.2172 0.8368 0.5703 0.038 Uiso 1 1 calc R . .
H40B H 0.3088 0.8087 0.5766 0.038 Uiso 1 1 calc R . .
C41 C 0.29795(13) 0.89811(11) 0.51299(10) 0.0272(5) Uani 1 1 d . . .
H41 H 0.3103 0.9322 0.5511 0.033 Uiso 1 1 calc R . .
C42 C 0.37698(12) 0.88338(11) 0.47533(9) 0.0243(5) Uani 1 1 d . . .
H42A H 0.3943 0.9282 0.4523 0.029 Uiso 1 1 calc R . .
H42B H 0.4189 0.8709 0.5094 0.029 Uiso 1 1 calc R . .
C43 C 0.18896(13) 0.80917(11) 0.43870(10) 0.0264(5) Uani 1 1 d . . .
H43A H 0.1821 0.7769 0.3989 0.032 Uiso 1 1 calc R . .
H43B H 0.1371 0.8097 0.4639 0.032 Uiso 1 1 calc R . .
C44 C 0.22920(13) 0.93082(11) 0.47121(10) 0.0252(5) Uani 1 1 d . . .
H44 H 0.1814 0.9334 0.5024 0.030 Uiso 1 1 calc R . .
C45 C 0.24345(14) 1.00619(11) 0.44585(11) 0.0296(5) Uani 1 1 d . . .
H45A H 0.2860 1.0056 0.4103 0.035 Uiso 1 1 calc R . .
H45B H 0.2625 1.0367 0.4840 0.035 Uiso 1 1 calc R . .
C46 C 0.16629(14) 1.03796(12) 0.41628(11) 0.0343(6) Uani 1 1 d . . .
H46A H 0.1777 1.0860 0.3967 0.041 Uiso 1 1 calc R . .
H46B H 0.1256 1.0438 0.4529 0.041 Uiso 1 1 calc R . .
C47 C 0.13314(14) 0.98854(11) 0.36090(11) 0.0326(6) Uani 1 1 d . . .
H47A H 0.0788 1.0054 0.3472 0.039 Uiso 1 1 calc R . .
H47B H 0.1687 0.9909 0.3203 0.039 Uiso 1 1 calc R . .
C48 C 0.12760(13) 0.91109(11) 0.38530(11) 0.0275(5) Uani 1 1 d . . .
H48A H 0.0856 0.9078 0.4211 0.033 Uiso 1 1 calc R . .
H48B H 0.1105 0.8803 0.3467 0.033 Uiso 1 1 calc R . .

loop_
_atom_site_aniso_label
_atom_site_aniso_U_11
_atom_site_aniso_U_22
_atom_site_aniso_U_33
_atom_site_aniso_U_23
_atom_site_aniso_U_13
_atom_site_aniso_U_12
Mg1 0.0172(4) 0.0205(4) 0.0187(3) 0.0012(3) 0.0011(3) -0.0007(3)
Li1 0.021(2) 0.026(2) 0.0226(18) 0.0054(15) -0.0055(17) -0.0051(16)
Si1 0.0186(3) 0.0319(4) 0.0254(3) -0.0102(3) 0.0028(3) -0.0045(3)
Si2 0.0208(4) 0.0338(4) 0.0248(3) 0.0079(3) -0.0028(3) -0.0026(3)
Si3 0.0185(3) 0.0283(3) 0.0247(3) 0.0044(3) 0.0048(3) -0.0005(3)
Si4 0.0189(3) 0.0239(3) 0.0291(3) 0.0008(3) -0.0014(3) -0.0029(3)
Si5 0.0253(4) 0.0193(3) 0.0193(3) 0.0013(3) 0.0030(3) -0.0012(3)
Si6 0.0260(4) 0.0264(3) 0.0275(3) 0.0060(3) 0.0011(3) 0.0053(3)
N1 0.0165(10) 0.0297(10) 0.0169(8) -0.0017(8) -0.0015(8) -0.0029(9)
N2 0.0133(10) 0.0215(10) 0.0235(9) 0.0071(8) 0.0016(8) 0.0008(8)
N3 0.0210(10) 0.0206(10) 0.0186(9) 0.0017(7) 0.0005(8) -0.0015(8)
N4 0.0200(10) 0.0262(10) 0.0260(9) 0.0072(8) 0.0040(9) 0.0049(8)
N5 0.0172(10) 0.0355(11) 0.0170(9) -0.0010(8) 0.0011(8) 0.0008(9)
N6 0.0212(10) 0.0215(9) 0.0217(9) 0.0009(8) -0.0009(9) -0.0043(8)
N7 0.0209(10) 0.0251(10) 0.0216(9) 0.0002(8) 0.0031(8) -0.0008(9)
C1 0.0376(16) 0.0290(13) 0.0469(15) -0.0102(12) 0.0003(13) -0.0076(12)
C2 0.0321(16) 0.0388(15) 0.0541(16) -0.0130(13) 0.0101(14) -0.0116(13)
C3 0.0409(17) 0.0513(16) 0.0375(14) -0.0172(12) 0.0002(13) -0.0074(13)
C4 0.0302(15) 0.0509(16) 0.0665(17) 0.0245(15) -0.0019(14) 0.0059(13)
C5 0.0650(19) 0.0529(17) 0.0359(14) 0.0146(13) -0.0094(15) -0.0161(15)
C6 0.0345(15) 0.0283(13) 0.0459(14) 0.0055(11) -0.0052(13) 0.0068(12)
C7 0.0275(13) 0.0494(15) 0.0244(12) -0.0046(11) 0.0066(12) -0.0046(11)
C8 0.0358(15) 0.0509(17) 0.0314(13) 0.0123(12) 0.0074(12) 0.0054(13)
C9 0.0298(14) 0.0325(14) 0.0397(14) 0.0018(12) 0.0104(12) -0.0009(11)
C10 0.0386(15) 0.0334(14) 0.0392(13) -0.0027(11) 0.0127(13) -0.0108(12)
C11 0.0308(15) 0.0583(18) 0.0521(16) -0.0140(14) -0.0116(13) 0.0006(13)
C12 0.0374(14) 0.0255(12) 0.0274(11) -0.0003(10) -0.0073(12) -0.0069(11)
C13 0.0250(13) 0.0408(14) 0.0314(12) 0.0069(11) 0.0057(12) 0.0042(11)
C14 0.0407(16) 0.0400(14) 0.0398(14) -0.0040(12) 0.0134(13) -0.0119(12)
C15 0.0465(16) 0.0323(14) 0.0259(12) -0.0012(11) 0.0012(12) 0.0086(12)
C16 0.0456(16) 0.0304(13) 0.0384(13) 0.0078(11) 0.0054(13) 0.0101(12)
C17 0.0254(14) 0.0459(15) 0.0457(14) 0.0102(12) 0.0047(14) 0.0170(12)
C18 0.0370(16) 0.0463(15) 0.0451(15) 0.0105(13) -0.0075(13) 0.0089(13)
C19 0.0287(13) 0.0232(12) 0.0382(13) 0.0045(10) 0.0059(12) 0.0007(11)
C20 0.0344(15) 0.0233(12) 0.0637(17) 0.0104(13) 0.0099(14) -0.0004(12)
C21 0.0442(17) 0.0283(14) 0.082(2) 0.0247(14) 0.0176(17) 0.0074(12)
C22 0.0342(16) 0.0415(15) 0.0600(17) 0.0301(14) 0.0075(15) 0.0167(14)
C23 0.0242(13) 0.0364(14) 0.0381(13) 0.0115(12) 0.0085(12) 0.0102(11)
C24 0.0228(14) 0.0551(16) 0.0281(13) 0.0211(12) -0.0004(12) 0.0155(12)
C25 0.0333(15) 0.0645(17) 0.0215(12) 0.0127(13) 0.0008(11) 0.0026(14)
C26 0.0228(13) 0.0459(15) 0.0179(11) 0.0018(11) 0.0036(11) 0.0055(12)
C27 0.0207(12) 0.0273(12) 0.0306(12) 0.0101(11) 0.0073(11) 0.0030(11)
C28 0.0196(12) 0.0541(16) 0.0229(11) 0.0002(11) -0.0027(11) 0.0082(12)
C29 0.0238(13) 0.0434(14) 0.0157(11) -0.0075(10) -0.0026(10) 0.0005(11)
C30 0.0301(14) 0.0343(13) 0.0271(12) -0.0091(11) -0.0010(12) -0.0002(11)
C31 0.0380(16) 0.0346(13) 0.0363(13) -0.0111(12) -0.0038(13) -0.0049(12)
C32 0.0365(15) 0.0394(14) 0.0286(12) -0.0088(11) 0.0006(12) -0.0156(12)
C33 0.0218(13) 0.0486(15) 0.0184(11) -0.0092(11) -0.0009(11) -0.0088(11)
C34 0.0224(13) 0.0261(12) 0.0279(12) 0.0019(10) -0.0015(11) -0.0001(11)
C35 0.0283(14) 0.0326(14) 0.0339(13) 0.0004(11) -0.0096(12) 0.0030(11)
C36 0.0356(15) 0.0270(13) 0.0355(13) 0.0079(11) -0.0168(13) 0.0010(12)
C37 0.0408(15) 0.0240(12) 0.0277(12) 0.0064(10) -0.0092(12) -0.0091(11)
C38 0.0278(13) 0.0220(12) 0.0189(11) 0.0005(9) -0.0046(11) -0.0063(10)
C39 0.0296(13) 0.0268(12) 0.0205(11) 0.0013(10) 0.0038(11) -0.0075(11)
C40 0.0378(15) 0.0362(14) 0.0201(11) -0.0009(10) 0.0023(12) -0.0039(12)
C41 0.0334(14) 0.0308(13) 0.0172(10) -0.0080(10) -0.0030(11) -0.0033(11)
C42 0.0277(12) 0.0201(11) 0.0252(11) -0.0010(10) -0.0089(10) -0.0041(11)
C43 0.0231(13) 0.0319(13) 0.0242(11) -0.0037(10) 0.0069(11) -0.0065(11)
C44 0.0253(13) 0.0321(13) 0.0181(11) -0.0051(10) 0.0053(11) -0.0019(11)
C45 0.0306(14) 0.0282(13) 0.0299(12) -0.0053(11) 0.0024(11) -0.0017(11)
C46 0.0318(15) 0.0306(13) 0.0406(14) 0.0017(11) 0.0090(13) 0.0015(12)
C47 0.0252(14) 0.0422(15) 0.0303(12) 0.0014(11) 0.0010(12) 0.0059(12)
C48 0.0169(13) 0.0397(14) 0.0260(12) -0.0048(10) 0.0026(11) -0.0012(11)

loop_
_atom_type_symbol
_atom_type_description
_atom_type_scat_dispersion_real
_atom_type_scat_dispersion_imag
_atom_type_scat_source
Mg Mg 0.0486 0.0363 'International Tables Vol C Tables 4.2.6.8 and 6.1.1.4'
Si Si 0.0817 0.0704 'International Tables Vol C Tables 4.2.6.8 and 6.1.1.4'
N N 0.0061 0.0033 'International Tables Vol C Tables 4.2.6.8 and 6.1.1.4'
C C 0.0033 0.0016 'International Tables Vol C Tables 4.2.6.8 and 6.1.1.4'
Li Li -0.0003 0.0001 'International Tables Vol C Tables 4.2.6.8 and 6.1.1.4'
H H 0.0000 0.0000 'International Tables Vol C Tables 4.2.6.8 and 6.1.1.4'

loop_
_geom_angle_atom_site_label_1
_geom_angle_atom_site_label_2
_geom_angle_atom_site_label_3
_geom_angle
_geom_angle_site_symmetry_1
_geom_angle_site_symmetry_3
_geom_angle_publ_flag
N1 Mg1 N2 120.33(7) . . ?
N1 Mg1 N3 119.31(7) . . ?
N2 Mg1 N3 120.35(7) . . ?
N1 Mg1 Si5 100.00(5) . . ?
N2 Mg1 Si5 133.92(5) . . ?
N3 Mg1 Si5 28.17(5) . . ?
N1 Mg1 Si3 100.22(5) . . ?
N2 Mg1 Si3 28.13(5) . . ?
N3 Mg1 Si3 136.07(6) . . ?
Si5 Mg1 Si3 159.68(3) . . ?
N1 Mg1 Si1 28.04(5) . . ?
N2 Mg1 Si1 134.21(5) . . ?
N3 Mg1 Si1 100.66(5) . . ?
Si5 Mg1 Si1 91.86(2) . . ?
Si3 Mg1 Si1 107.06(2) . . ?
N1 Mg1 Si2 27.58(5) . . ?
N2 Mg1 Si2 101.14(5) . . ?
N3 Mg1 Si2 133.16(6) . . ?
Si5 Mg1 Si2 106.39(2) . . ?
Si3 Mg1 Si2 90.77(2) . . ?
Si1 Mg1 Si2 55.618(18) . . ?
N1 Mg1 Si4 134.53(6) . . ?
N2 Mg1 Si4 27.65(5) . . ?
N3 Mg1 Si4 100.76(5) . . ?
Si5 Mg1 Si4 107.25(2) . . ?
Si3 Mg1 Si4 55.775(18) . . ?
Si1 Mg1 Si4 158.58(3) . . ?
Si2 Mg1 Si4 108.18(2) . . ?
N1 Mg1 Si6 133.31(6) . . ?
N2 Mg1 Si6 101.90(5) . . ?
N3 Mg1 Si6 27.45(5) . . ?
Si5 Mg1 Si6 55.625(19) . . ?
Si3 Mg1 Si6 110.08(2) . . ?
Si1 Mg1 Si6 106.94(3) . . ?
Si2 Mg1 Si6 156.95(3) . . ?
Si4 Mg1 Si6 92.14(2) . . ?
N5 Li1 N4 84.65(13) . . ?
N5 Li1 N6 135.92(17) . . ?
N4 Li1 N6 113.04(16) . . ?
N5 Li1 N7 112.50(16) . . ?
N4 Li1 N7 135.15(17) . . ?
N6 Li1 N7 83.79(12) . . ?
N1 Si1 C1 111.91(9) . . ?
N1 Si1 C2 113.67(9) . . ?
C1 Si1 C2 106.14(11) . . ?
N1 Si1 C3 113.56(10) . . ?
C1 Si1 C3 105.65(11) . . ?
C2 Si1 C3 105.22(11) . . ?
N1 Si1 Mg1 33.85(6) . . ?
C1 Si1 Mg1 78.39(7) . . ?
C2 Si1 Mg1 121.49(8) . . ?
C3 Si1 Mg1 130.27(8) . . ?
N1 Si2 C6 110.44(9) . . ?
N1 Si2 C5 114.89(10) . . ?
C6 Si2 C5 107.30(11) . . ?
N1 Si2 C4 114.08(9) . . ?
C6 Si2 C4 105.20(11) . . ?
C5 Si2 C4 104.21(12) . . ?
N1 Si2 Mg1 33.51(5) . . ?
C6 Si2 Mg1 77.27(7) . . ?
C5 Si2 Mg1 123.09(9) . . ?
C4 Si2 Mg1 129.97(8) . . ?
N2 Si3 C7 111.55(9) . . ?
N2 Si3 C9 113.92(9) . . ?
C7 Si3 C9 105.37(10) . . ?
N2 Si3 C8 113.92(9) . . ?
C7 Si3 C8 105.96(10) . . ?
C9 Si3 C8 105.39(10) . . ?
N2 Si3 Mg1 34.19(6) . . ?
C7 Si3 Mg1 78.13(7) . . ?
C9 Si3 Mg1 132.79(7) . . ?
C8 Si3 Mg1 119.06(7) . . ?
N2 Si4 C12 112.22(9) . . ?
N2 Si4 C11 113.78(10) . . ?
C12 Si4 C11 105.20(10) . . ?
N2 Si4 C10 113.29(9) . . ?
C12 Si4 C10 106.61(10) . . ?
C11 Si4 C10 105.04(11) . . ?
N2 Si4 Mg1 33.52(5) . . ?
C12 Si4 Mg1 78.79(7) . . ?
C11 Si4 Mg1 123.36(8) . . ?
C10 Si4 Mg1 128.40(8) . . ?
N3 Si5 C13 112.50(9) . . ?
N3 Si5 C15 114.20(10) . . ?
C13 Si5 C15 105.81(10) . . ?
N3 Si5 C14 113.69(9) . . ?
C13 Si5 C14 105.61(11) . . ?
C15 Si5 C14 104.19(11) . . ?
N3 Si5 Mg1 34.44(5) . . ?
C13 Si5 Mg1 79.15(7) . . ?
C15 Si5 Mg1 135.13(8) . . ?
C14 Si5 Mg1 117.55(7) . . ?
N3 Si6 C17 111.67(9) . . ?
N3 Si6 C18 114.28(10) . . ?
C17 Si6 C18 105.32(11) . . ?
N3 Si6 C16 113.24(10) . . ?
C17 Si6 C16 106.06(10) . . ?
C18 Si6 C16 105.58(10) . . ?
N3 Si6 Mg1 33.46(5) . . ?
C17 Si6 Mg1 78.84(7) . . ?
C18 Si6 Mg1 119.68(8) . . ?
C16 Si6 Mg1 131.64(8) . . ?
Si2 N1 Si1 122.97(9) . . ?
Si2 N1 Mg1 118.91(9) . . ?
Si1 N1 Mg1 118.11(9) . . ?
Si3 N2 Si4 123.47(10) . . ?
Si3 N2 Mg1 117.68(9) . . ?
Si4 N2 Mg1 118.83(9) . . ?
Si5 N3 Si6 123.52(9) . . ?
Si5 N3 Mg1 117.39(9) . . ?
Si6 N3 Mg1 119.09(9) . . ?
C19 N4 C27 110.52(16) . . ?
C19 N4 C23 109.95(16) . . ?
C27 N4 C23 112.36(15) . . ?
C19 N4 Li1 106.87(14) . . ?
C27 N4 Li1 109.73(15) . . ?
C23 N4 Li1 107.20(15) . . ?
C29 N5 C33 107.52(16) . . ?
C29 N5 C28 109.76(15) . . ?
C33 N5 C28 107.19(16) . . ?
C29 N5 Li1 115.10(15) . . ?
C33 N5 Li1 114.76(14) . . ?
C28 N5 Li1 102.08(15) . . ?
C42 N6 C34 110.24(16) . . ?
C42 N6 C38 111.96(15) . . ?
C34 N6 C38 110.32(16) . . ?
C42 N6 Li1 109.69(14) . . ?
C34 N6 Li1 106.36(14) . . ?
C38 N6 Li1 108.08(14) . . ?
C43 N7 C48 106.91(15) . . ?
C43 N7 C44 109.91(14) . . ?
C48 N7 C44 107.43(15) . . ?
C43 N7 Li1 101.22(14) . . ?
C48 N7 Li1 115.26(14) . . ?
C44 N7 Li1 115.60(15) . . ?
Si1 C1 H1A 109.5 . . ?
Si1 C1 H1B 109.5 . . ?
H1A C1 H1B 109.5 . . ?
Si1 C1 H1C 109.5 . . ?
H1A C1 H1C 109.5 . . ?
H1B C1 H1C 109.5 . . ?
Si1 C2 H2A 109.5 . . ?
Si1 C2 H2B 109.5 . . ?
H2A C2 H2B 109.5 . . ?
Si1 C2 H2C 109.5 . . ?
H2A C2 H2C 109.5 . . ?
H2B C2 H2C 109.5 . . ?
Si1 C3 H3A 109.5 . . ?
Si1 C3 H3B 109.5 . . ?
H3A C3 H3B 109.5 . . ?
Si1 C3 H3C 109.5 . . ?
H3A C3 H3C 109.5 . . ?
H3B C3 H3C 109.5 . . ?
Si2 C4 H4A 109.5 . . ?
Si2 C4 H4B 109.5 . . ?
H4A C4 H4B 109.5 . . ?
Si2 C4 H4C 109.5 . . ?
H4A C4 H4C 109.5 . . ?
H4B C4 H4C 109.5 . . ?
Si2 C5 H5A 109.5 . . ?
Si2 C5 H5B 109.5 . . ?
H5A C5 H5B 109.5 . . ?
Si2 C5 H5C 109.5 . . ?
H5A C5 H5C 109.5 . . ?
H5B C5 H5C 109.5 . . ?
Si2 C6 H6A 109.5 . . ?
Si2 C6 H6B 109.5 . . ?
H6A C6 H6B 109.5 . . ?
Si2 C6 H6C 109.5 . . ?
H6A C6 H6C 109.5 . . ?
H6B C6 H6C 109.5 . . ?
Si3 C7 H7A 109.5 . . ?
Si3 C7 H7B 109.5 . . ?
H7A C7 H7B 109.5 . . ?
Si3 C7 H7C 109.5 . . ?
H7A C7 H7C 109.5 . . ?
H7B C7 H7C 109.5 . . ?
Si3 C8 H8A 109.5 . . ?
Si3 C8 H8B 109.5 . . ?
H8A C8 H8B 109.5 . . ?
Si3 C8 H8C 109.5 . . ?
H8A C8 H8C 109.5 . . ?
H8B C8 H8C 109.5 . . ?
Si3 C9 H9A 109.5 . . ?
Si3 C9 H9B 109.5 . . ?
H9A C9 H9B 109.5 . . ?
Si3 C9 H9C 109.5 . . ?
H9A C9 H9C 109.5 . . ?
H9B C9 H9C 109.5 . . ?
Si4 C10 H10A 109.5 . . ?
Si4 C10 H10B 109.5 . . ?
H10A C10 H10B 109.5 . . ?
Si4 C10 H10C 109.5 . . ?
H10A C10 H10C 109.5 . . ?
H10B C10 H10C 109.5 . . ?
Si4 C11 H11A 109.5 . . ?
Si4 C11 H11B 109.5 . . ?
H11A C11 H11B 109.5 . . ?
Si4 C11 H11C 109.5 . . ?
H11A C11 H11C 109.5 . . ?
H11B C11 H11C 109.5 . . ?
Si4 C12 H12A 109.5 . . ?
Si4 C12 H12B 109.5 . . ?
H12A C12 H12B 109.5 . . ?
Si4 C12 H12C 109.5 . . ?
H12A C12 H12C 109.5 . . ?
H12B C12 H12C 109.5 . . ?
Si5 C13 H13A 109.5 . . ?
Si5 C13 H13B 109.5 . . ?
H13A C13 H13B 109.5 . . ?
Si5 C13 H13C 109.5 . . ?
H13A C13 H13C 109.5 . . ?
H13B C13 H13C 109.5 . . ?
Si5 C14 H14A 109.5 . . ?
Si5 C14 H14B 109.5 . . ?
H14A C14 H14B 109.5 . . ?
Si5 C14 H14C 109.5 . . ?
H14A C14 H14C 109.5 . . ?
H14B C14 H14C 109.5 . . ?
Si5 C15 H15A 109.5 . . ?
Si5 C15 H15B 109.5 . . ?
H15A C15 H15B 109.5 . . ?
Si5 C15 H15C 109.5 . . ?
H15A C15 H15C 109.5 . . ?
H15B C15 H15C 109.5 . . ?
Si6 C16 H16A 109.5 . . ?
Si6 C16 H16B 109.5 . . ?
H16A C16 H16B 109.5 . . ?
Si6 C16 H16C 109.5 . . ?
H16A C16 H16C 109.5 . . ?
H16B C16 H16C 109.5 . . ?
Si6 C17 H17A 109.5 . . ?
Si6 C17 H17B 109.5 . . ?
H17A C17 H17B 109.5 . . ?
Si6 C17 H17C 109.5 . . ?
H17A C17 H17C 109.5 . . ?
H17B C17 H17C 109.5 . . ?
Si6 C18 H18A 109.5 . . ?
Si6 C18 H18B 109.5 . . ?
H18A C18 H18B 109.5 . . ?
Si6 C18 H18C 109.5 . . ?
H18A C18 H18C 109.5 . . ?
H18B C18 H18C 109.5 . . ?
N4 C19 C20 116.35(18) . . ?
N4 C19 H19A 108.2 . . ?
C20 C19 H19A 108.2 . . ?
N4 C19 H19B 108.2 . . ?
C20 C19 H19B 108.2 . . ?
H19A C19 H19B 107.4 . . ?
C21 C20 C19 109.6(2) . . ?
C21 C20 H20A 109.8 . . ?
C19 C20 H20A 109.8 . . ?
C21 C20 H20B 109.8 . . ?
C19 C20 H20B 109.8 . . ?
H20A C20 H20B 108.2 . . ?
C20 C21 C22 109.2(2) . . ?
C20 C21 H21A 109.8 . . ?
C22 C21 H21A 109.8 . . ?
C20 C21 H21B 109.8 . . ?
C22 C21 H21B 109.8 . . ?
H21A C21 H21B 108.3 . . ?
C21 C22 C23 112.0(2) . . ?
C21 C22 H22A 109.2 . . ?
C23 C22 H22A 109.2 . . ?
C21 C22 H22B 109.2 . . ?
C23 C22 H22B 109.2 . . ?
H22A C22 H22B 107.9 . . ?
N4 C23 C24 110.46(18) . . ?
N4 C23 C22 114.40(18) . . ?
C24 C23 C22 111.28(19) . . ?
N4 C23 H23 106.8 . . ?
C24 C23 H23 106.8 . . ?
C22 C23 H23 106.8 . . ?
C28 C24 C25 108.5(2) . . ?
C28 C24 C23 115.53(17) . . ?
C25 C24 C23 110.20(18) . . ?
C28 C24 H24 107.4 . . ?
C25 C24 H24 107.4 . . ?
C23 C24 H24 107.4 . . ?
C24 C25 C26 105.47(16) . . ?
C24 C25 H25A 110.6 . . ?
C26 C25 H25A 110.6 . . ?
C24 C25 H25B 110.6 . . ?
C26 C25 H25B 110.6 . . ?
H25A C25 H25B 108.8 . . ?
C29 C26 C27 116.37(16) . . ?
C29 C26 C25 108.27(18) . . ?
C27 C26 C25 109.53(19) . . ?
C29 C26 H26 107.4 . . ?
C27 C26 H26 107.4 . . ?
C25 C26 H26 107.4 . . ?
N4 C27 C26 114.44(17) . . ?
N4 C27 H27A 108.6 . . ?
C26 C27 H27A 108.6 . . ?
N4 C27 H27B 108.7 . . ?
C26 C27 H27B 108.7 . . ?
H27A C27 H27B 107.6 . . ?
N5 C28 C24 115.54(17) . . ?
N5 C28 H28A 108.4 . . ?
C24 C28 H28A 108.4 . . ?
N5 C28 H28B 108.4 . . ?
C24 C28 H28B 108.4 . . ?
H28A C28 H28B 107.5 . . ?
N5 C29 C26 112.58(18) . . ?
N5 C29 C30 109.75(17) . . ?
C26 C29 C30 115.09(18) . . ?
N5 C29 H29 106.3 . . ?
C26 C29 H29 106.3 . . ?
C30 C29 H29 106.3 . . ?
C31 C30 C29 110.68(19) . . ?
C31 C30 H30A 109.5 . . ?
C29 C30 H30A 109.5 . . ?
C31 C30 H30B 109.5 . . ?
C29 C30 H30B 109.5 . . ?
H30A C30 H30B 108.1 . . ?
C32 C31 C30 109.93(18) . . ?
C32 C31 H31A 109.7 . . ?
C30 C31 H31A 109.7 . . ?
C32 C31 H31B 109.7 . . ?
C30 C31 H31B 109.7 . . ?
H31A C31 H31B 108.2 . . ?
C31 C32 C33 112.18(18) . . ?
C31 C32 H32A 109.2 . . ?
C33 C32 H32A 109.2 . . ?
C31 C32 H32B 109.2 . . ?
C33 C32 H32B 109.2 . . ?
H32A C32 H32B 107.9 . . ?
N5 C33 C32 112.68(18) . . ?
N5 C33 H33A 109.1 . . ?
C32 C33 H33A 109.1 . . ?
N5 C33 H33B 109.1 . . ?
C32 C33 H33B 109.1 . . ?
H33A C33 H33B 107.8 . . ?
N6 C34 C35 117.04(17) . . ?
N6 C34 H34A 108.0 . . ?
C35 C34 H34A 108.0 . . ?
N6 C34 H34B 108.0 . . ?
C35 C34 H34B 108.0 . . ?
H34A C34 H34B 107.3 . . ?
C36 C35 C34 109.76(18) . . ?
C36 C35 H35A 109.7 . . ?
C34 C35 H35A 109.7 . . ?
C36 C35 H35B 109.7 . . ?
C34 C35 H35B 109.7 . . ?
H35A C35 H35B 108.2 . . ?
C37 C36 C35 108.26(18) . . ?
C37 C36 H36A 110.0 . . ?
C35 C36 H36A 110.0 . . ?
C37 C36 H36B 110.0 . . ?
C35 C36 H36B 110.0 . . ?
H36A C36 H36B 108.4 . . ?
C36 C37 C38 111.41(17) . . ?
C36 C37 H37A 109.3 . . ?
C38 C37 H37A 109.3 . . ?
C36 C37 H37B 109.3 . . ?
C38 C37 H37B 109.3 . . ?
H37A C37 H37B 108.0 . . ?
N6 C38 C39 110.61(16) . . ?
N6 C38 C37 114.31(17) . . ?
C39 C38 C37 111.49(17) . . ?
N6 C38 H38 106.6 . . ?
C39 C38 H38 106.6 . . ?
C37 C38 H38 106.6 . . ?
C40 C39 C38 109.78(17) . . ?
C40 C39 C43 108.58(18) . . ?
C38 C39 C43 115.97(16) . . ?
C40 C39 H39 107.4 . . ?
C38 C39 H39 107.4 . . ?
C43 C39 H39 107.4 . . ?
C41 C40 C39 105.73(16) . . ?
C41 C40 H40A 110.6 . . ?
C39 C40 H40A 110.6 . . ?
C41 C40 H40B 110.6 . . ?
C39 C40 H40B 110.6 . . ?
H40A C40 H40B 108.7 . . ?
C40 C41 C42 109.00(17) . . ?
C40 C41 C44 108.37(18) . . ?
C42 C41 C44 116.82(16) . . ?
C40 C41 H41 107.4 . . ?
C42 C41 H41 107.4 . . ?
C44 C41 H41 107.4 . . ?
N6 C42 C41 115.17(16) . . ?
N6 C42 H42A 108.5 . . ?
C41 C42 H42A 108.5 . . ?
N6 C42 H42B 108.5 . . ?
C41 C42 H42B 108.5 . . ?
H42A C42 H42B 107.5 . . ?
N7 C43 C39 115.81(17) . . ?
N7 C43 H43A 108.3 . . ?
C39 C43 H43A 108.3 . . ?
N7 C43 H43B 108.3 . . ?
C39 C43 H43B 108.3 . . ?
H43A C43 H43B 107.4 . . ?
N7 C44 C45 110.09(16) . . ?
N7 C44 C41 111.64(16) . . ?
C45 C44 C41 115.48(17) . . ?
N7 C44 H44 106.3 . . ?
C45 C44 H44 106.3 . . ?
C41 C44 H44 106.3 . . ?
C44 C45 C46 110.80(18) . . ?
C44 C45 H45A 109.5 . . ?
C46 C45 H45A 109.5 . . ?
C44 C45 H45B 109.5 . . ?
C46 C45 H45B 109.5 . . ?
H45A C45 H45B 108.1 . . ?
C45 C46 C47 109.84(18) . . ?
C45 C46 H46A 109.7 . . ?
C47 C46 H46A 109.7 . . ?
C45 C46 H46B 109.7 . . ?
C47 C46 H46B 109.7 . . ?
H46A C46 H46B 108.2 . . ?
C48 C47 C46 111.66(18) . . ?
C48 C47 H47A 109.3 . . ?
C46 C47 H47A 109.3 . . ?
C48 C47 H47B 109.3 . . ?
C46 C47 H47B 109.3 . . ?
H47A C47 H47B 107.9 . . ?
N7 C48 C47 113.24(17) . . ?
N7 C48 H48A 108.9 . . ?
C47 C48 H48A 108.9 . . ?
N7 C48 H48B 108.9 . . ?
C47 C48 H48B 108.9 . . ?
H48A C48 H48B 107.7 . . ?

loop_
_geom_bond_atom_site_label_1
_geom_bond_atom_site_label_2
_geom_bond_distance
_geom_bond_site_symmetry_2
_geom_bond_publ_flag
Mg1 N1 2.0217(17) . ?
Mg1 N2 2.0260(17) . ?
Mg1 N3 2.0304(16) . ?
Mg1 Si5 3.1879(8) . ?
Mg1 Si3 3.1925(9) . ?
Mg1 Si1 3.2017(9) . ?
Mg1 Si2 3.2055(9) . ?
Mg1 Si4 3.2144(9) . ?
Mg1 Si6 3.2183(9) . ?
Li1 N5 2.205(4) . ?
Li1 N4 2.206(4) . ?
Li1 N6 2.211(4) . ?
Li1 N7 2.271(4) . ?
Si1 N1 1.7066(17) . ?
Si1 C1 1.875(2) . ?
Si1 C2 1.876(2) . ?
Si1 C3 1.883(2) . ?
Si2 N1 1.6952(18) . ?
Si2 C6 1.873(2) . ?
Si2 C5 1.881(2) . ?
Si2 C4 1.883(2) . ?
Si3 N2 1.6996(16) . ?
Si3 C7 1.877(2) . ?
Si3 C9 1.880(2) . ?
Si3 C8 1.886(2) . ?
Si4 N2 1.7029(17) . ?
Si4 C12 1.874(2) . ?
Si4 C11 1.877(2) . ?
Si4 C10 1.888(2) . ?
Si5 N3 1.6951(17) . ?
Si5 C13 1.871(2) . ?
Si5 C15 1.871(2) . ?
Si5 C14 1.878(2) . ?
Si6 N3 1.6979(17) . ?
Si6 C17 1.868(2) . ?
Si6 C18 1.884(2) . ?
Si6 C16 1.889(2) . ?
N4 C19 1.485(3) . ?
N4 C27 1.492(2) . ?
N4 C23 1.492(3) . ?
N5 C29 1.490(2) . ?
N5 C33 1.490(3) . ?
N5 C28 1.493(3) . ?
N6 C42 1.484(2) . ?
N6 C34 1.484(2) . ?
N6 C38 1.495(2) . ?
N7 C43 1.486(3) . ?
N7 C48 1.490(3) . ?
N7 C44 1.497(2) . ?
C1 H1A 0.9800 . ?
C1 H1B 0.9800 . ?
C1 H1C 0.9800 . ?
C2 H2A 0.9800 . ?
C2 H2B 0.9800 . ?
C2 H2C 0.9800 . ?
C3 H3A 0.9800 . ?
C3 H3B 0.9800 . ?
C3 H3C 0.9800 . ?
C4 H4A 0.9800 . ?
C4 H4B 0.9800 . ?
C4 H4C 0.9800 . ?
C5 H5A 0.9800 . ?
C5 H5B 0.9800 . ?
C5 H5C 0.9800 . ?
C6 H6A 0.9800 . ?
C6 H6B 0.9800 . ?
C6 H6C 0.9800 . ?
C7 H7A 0.9800 . ?
C7 H7B 0.9800 . ?
C7 H7C 0.9800 . ?
C8 H8A 0.9800 . ?
C8 H8B 0.9800 . ?
C8 H8C 0.9800 . ?
C9 H9A 0.9800 . ?
C9 H9B 0.9800 . ?
C9 H9C 0.9800 . ?
C10 H10A 0.9800 . ?
C10 H10B 0.9800 . ?
C10 H10C 0.9800 . ?
C11 H11A 0.9800 . ?
C11 H11B 0.9800 . ?
C11 H11C 0.9800 . ?
C12 H12A 0.9800 . ?
C12 H12B 0.9800 . ?
C12 H12C 0.9800 . ?
C13 H13A 0.9800 . ?
C13 H13B 0.9800 . ?
C13 H13C 0.9800 . ?
C14 H14A 0.9800 . ?
C14 H14B 0.9800 . ?
C14 H14C 0.9800 . ?
C15 H15A 0.9800 . ?
C15 H15B 0.9800 . ?
C15 H15C 0.9800 . ?
C16 H16A 0.9800 . ?
C16 H16B 0.9800 . ?
C16 H16C 0.9800 . ?
C17 H17A 0.9800 . ?
C17 H17B 0.9800 . ?
C17 H17C 0.9800 . ?
C18 H18A 0.9800 . ?
C18 H18B 0.9800 . ?
C18 H18C 0.9800 . ?
C19 C20 1.524(3) . ?
C19 H19A 0.9900 . ?
C19 H19B 0.9900 . ?
C20 C21 1.512(3) . ?
C20 H20A 0.9900 . ?
C20 H20B 0.9900 . ?
C21 C22 1.519(3) . ?
C21 H21A 0.9900 . ?
C21 H21B 0.9900 . ?
C22 C23 1.548(3) . ?
C22 H22A 0.9900 . ?
C22 H22B 0.9900 . ?
C23 C24 1.538(3) . ?
C23 H23 1.0000 . ?
C24 C28 1.521(3) . ?
C24 C25 1.522(3) . ?
C24 H24 1.0000 . ?
C25 C26 1.533(3) . ?
C25 H25A 0.9900 . ?
C25 H25B 0.9900 . ?
C26 C29 1.514(3) . ?
C26 C27 1.516(3) . ?
C26 H26 1.0000 . ?
C27 H27A 0.9900 . ?
C27 H27B 0.9900 . ?
C28 H28A 0.9900 . ?
C28 H28B 0.9900 . ?
C29 C30 1.519(3) . ?
C29 H29 1.0000 . ?
C30 C31 1.515(3) . ?
C30 H30A 0.9900 . ?
C30 H30B 0.9900 . ?
C31 C32 1.515(3) . ?
C31 H31A 0.9900 . ?
C31 H31B 0.9900 . ?
C32 C33 1.515(3) . ?
C32 H32A 0.9900 . ?
C32 H32B 0.9900 . ?
C33 H33A 0.9900 . ?
C33 H33B 0.9900 . ?
C34 C35 1.522(3) . ?
C34 H34A 0.9900 . ?
C34 H34B 0.9900 . ?
C35 C36 1.519(3) . ?
C35 H35A 0.9900 . ?
C35 H35B 0.9900 . ?
C36 C37 1.517(3) . ?
C36 H36A 0.9900 . ?
C36 H36B 0.9900 . ?
C37 C38 1.537(3) . ?
C37 H37A 0.9900 . ?
C37 H37B 0.9900 . ?
C38 C39 1.528(3) . ?
C38 H38 1.0000 . ?
C39 C40 1.526(3) . ?
C39 C43 1.531(3) . ?
C39 H39 1.0000 . ?
C40 C41 1.520(3) . ?
C40 H40A 0.9900 . ?
C40 H40B 0.9900 . ?
C41 C42 1.527(3) . ?
C41 C44 1.528(3) . ?
C41 H41 1.0000 . ?
C42 H42A 0.9900 . ?
C42 H42B 0.9900 . ?
C43 H43A 0.9900 . ?
C43 H43B 0.9900 . ?
C44 C45 1.505(3) . ?
C44 H44 1.0000 . ?
C45 C46 1.522(3) . ?
C45 H45A 0.9900 . ?
C45 H45B 0.9900 . ?
C46 C47 1.523(3) . ?
C46 H46A 0.9900 . ?
C46 H46B 0.9900 . ?
C47 C48 1.520(3) . ?
C47 H47A 0.9900 . ?
C47 H47B 0.9900 . ?
C48 H48A 0.9900 . ?
C48 H48B 0.9900 . ?

loop_
_geom_torsion_atom_site_label_1
_geom_torsion_atom_site_label_2
_geom_torsion_atom_site_label_3
_geom_torsion_atom_site_label_4
_geom_torsion
_geom_torsion_site_symmetry_1
_geom_torsion_site_symmetry_2
_geom_torsion_site_symmetry_3
_geom_torsion_site_symmetry_4
_geom_torsion_publ_flag
N2 Mg1 Si1 N1 -70.85(12) . . . . ?
N3 Mg1 Si1 N1 134.93(11) . . . . ?
Si5 Mg1 Si1 N1 107.98(10) . . . . ?
Si3 Mg1 Si1 N1 -79.56(9) . . . . ?
Si2 Mg1 Si1 N1 -0.68(9) . . . . ?
Si4 Mg1 Si1 N1 -45.53(12) . . . . ?
Si6 Mg1 Si1 N1 162.48(10) . . . . ?
N1 Mg1 Si1 C1 171.94(12) . . . . ?
N2 Mg1 Si1 C1 101.09(11) . . . . ?
N3 Mg1 Si1 C1 -53.12(9) . . . . ?
Si5 Mg1 Si1 C1 -80.08(8) . . . . ?
Si3 Mg1 Si1 C1 92.39(8) . . . . ?
Si2 Mg1 Si1 C1 171.26(8) . . . . ?
Si4 Mg1 Si1 C1 126.42(11) . . . . ?
Si6 Mg1 Si1 C1 -25.57(8) . . . . ?
N1 Mg1 Si1 C2 -86.11(13) . . . . ?
N2 Mg1 Si1 C2 -156.96(11) . . . . ?
N3 Mg1 Si1 C2 48.83(11) . . . . ?
Si5 Mg1 Si1 C2 21.87(10) . . . . ?
Si3 Mg1 Si1 C2 -165.66(9) . . . . ?
Si2 Mg1 Si1 C2 -86.78(9) . . . . ?
Si4 Mg1 Si1 C2 -131.63(11) . . . . ?
Si6 Mg1 Si1 C2 76.38(10) . . . . ?
N1 Mg1 Si1 C3 71.17(14) . . . . ?
N2 Mg1 Si1 C3 0.32(14) . . . . ?
N3 Mg1 Si1 C3 -153.90(12) . . . . ?
Si5 Mg1 Si1 C3 179.15(11) . . . . ?
Si3 Mg1 Si1 C3 -8.38(11) . . . . ?
Si2 Mg1 Si1 C3 70.49(11) . . . . ?
Si4 Mg1 Si1 C3 25.64(14) . . . . ?
Si6 Mg1 Si1 C3 -126.34(11) . . . . ?
N2 Mg1 Si2 N1 137.28(11) . . . . ?
N3 Mg1 Si2 N1 -69.77(12) . . . . ?
Si5 Mg1 Si2 N1 -80.08(10) . . . . ?
Si3 Mg1 Si2 N1 110.95(10) . . . . ?
Si1 Mg1 Si2 N1 0.69(9) . . . . ?
Si4 Mg1 Si2 N1 164.96(10) . . . . ?
Si6 Mg1 Si2 N1 -44.36(11) . . . . ?
N1 Mg1 Si2 C6 171.74(12) . . . . ?
N2 Mg1 Si2 C6 -50.98(9) . . . . ?
N3 Mg1 Si2 C6 101.97(10) . . . . ?
Si5 Mg1 Si2 C6 91.66(8) . . . . ?
Si3 Mg1 Si2 C6 -77.31(8) . . . . ?
Si1 Mg1 Si2 C6 172.43(8) . . . . ?
Si4 Mg1 Si2 C6 -23.30(8) . . . . ?
Si6 Mg1 Si2 C6 127.38(10) . . . . ?
N1 Mg1 Si2 C5 -85.75(14) . . . . ?
N2 Mg1 Si2 C5 51.53(11) . . . . ?
N3 Mg1 Si2 C5 -155.52(12) . . . . ?
Si5 Mg1 Si2 C5 -165.83(10) . . . . ?
Si3 Mg1 Si2 C5 25.20(10) . . . . ?
Si1 Mg1 Si2 C5 -85.06(10) . . . . ?
Si4 Mg1 Si2 C5 79.21(10) . . . . ?
Si6 Mg1 Si2 C5 -130.10(11) . . . . ?
N1 Mg1 Si2 C4 72.45(15) . . . . ?
N2 Mg1 Si2 C4 -150.27(12) . . . . ?
N3 Mg1 Si2 C4 2.68(14) . . . . ?
Si5 Mg1 Si2 C4 -7.63(12) . . . . ?
Si3 Mg1 Si2 C4 -176.60(11) . . . . ?
Si1 Mg1 Si2 C4 73.14(11) . . . . ?
Si4 Mg1 Si2 C4 -122.59(11) . . . . ?
Si6 Mg1 Si2 C4 28.10(14) . . . . ?
N1 Mg1 Si3 N2 138.68(11) . . . . ?
N3 Mg1 Si3 N2 -66.62(12) . . . . ?
Si5 Mg1 Si3 N2 -35.47(12) . . . . ?
Si1 Mg1 Si3 N2 166.70(10) . . . . ?
Si2 Mg1 Si3 N2 112.62(10) . . . . ?
Si4 Mg1 Si3 N2 1.01(9) . . . . ?
Si6 Mg1 Si3 N2 -77.41(10) . . . . ?
N1 Mg1 Si3 C7 -53.57(9) . . . . ?
N2 Mg1 Si3 C7 167.75(12) . . . . ?
N3 Mg1 Si3 C7 101.13(11) . . . . ?
Si5 Mg1 Si3 C7 132.28(11) . . . . ?
Si1 Mg1 Si3 C7 -25.55(8) . . . . ?
Si2 Mg1 Si3 C7 -79.63(8) . . . . ?
Si4 Mg1 Si3 C7 168.77(8) . . . . ?
Si6 Mg1 Si3 C7 90.34(8) . . . . ?
N1 Mg1 Si3 C9 -153.61(11) . . . . ?
N2 Mg1 Si3 C9 67.71(13) . . . . ?
N3 Mg1 Si3 C9 1.08(13) . . . . ?
Si5 Mg1 Si3 C9 32.24(14) . . . . ?
Si1 Mg1 Si3 C9 -125.59(10) . . . . ?
Si2 Mg1 Si3 C9 -179.68(10) . . . . ?
Si4 Mg1 Si3 C9 68.72(10) . . . . ?
Si6 Mg1 Si3 C9 -9.71(10) . . . . ?
N1 Mg1 Si3 C8 48.24(10) . . . . ?
N2 Mg1 Si3 C8 -90.44(13) . . . . ?
N3 Mg1 Si3 C8 -157.07(11) . . . . ?
Si5 Mg1 Si3 C8 -125.91(11) . . . . ?
Si1 Mg1 Si3 C8 76.26(9) . . . . ?
Si2 Mg1 Si3 C8 22.18(9) . . . . ?
Si4 Mg1 Si3 C8 -89.43(9) . . . . ?
Si6 Mg1 Si3 C8 -167.85(9) . . . . ?
N1 Mg1 Si4 N2 -69.42(12) . . . . ?
N3 Mg1 Si4 N2 138.19(11) . . . . ?
Si5 Mg1 Si4 N2 166.48(10) . . . . ?
Si3 Mg1 Si4 N2 -1.03(10) . . . . ?
Si1 Mg1 Si4 N2 -41.34(12) . . . . ?
Si2 Mg1 Si4 N2 -79.12(10) . . . . ?
Si6 Mg1 Si4 N2 111.94(10) . . . . ?
N1 Mg1 Si4 C12 106.53(10) . . . . ?
N2 Mg1 Si4 C12 175.95(12) . . . . ?
N3 Mg1 Si4 C12 -45.86(9) . . . . ?
Si5 Mg1 Si4 C12 -17.57(7) . . . . ?
Si3 Mg1 Si4 C12 174.92(7) . . . . ?
Si1 Mg1 Si4 C12 134.60(10) . . . . ?
Si2 Mg1 Si4 C12 96.82(7) . . . . ?
Si6 Mg1 Si4 C12 -72.12(7) . . . . ?
N1 Mg1 Si4 C11 -152.55(11) . . . . ?
N2 Mg1 Si4 C11 -83.13(14) . . . . ?
N3 Mg1 Si4 C11 55.06(11) . . . . ?
Si5 Mg1 Si4 C11 83.35(10) . . . . ?
Si3 Mg1 Si4 C11 -84.16(10) . . . . ?
Si1 Mg1 Si4 C11 -124.48(12) . . . . ?
Si2 Mg1 Si4 C11 -162.25(10) . . . . ?
Si6 Mg1 Si4 C11 28.81(10) . . . . ?
N1 Mg1 Si4 C10 4.12(12) . . . . ?
N2 Mg1 Si4 C10 73.54(13) . . . . ?
N3 Mg1 Si4 C10 -148.26(10) . . . . ?
Si5 Mg1 Si4 C10 -119.97(9) . . . . ?
Si3 Mg1 Si4 C10 72.51(9) . . . . ?
Si1 Mg1 Si4 C10 32.20(13) . . . . ?
Si2 Mg1 Si4 C10 -5.58(10) . . . . ?
Si6 Mg1 Si4 C10 -174.52(9) . . . . ?
N1 Mg1 Si5 N3 136.36(11) . . . . ?
N2 Mg1 Si5 N3 -71.81(12) . . . . ?
Si3 Mg1 Si5 N3 -49.49(12) . . . . ?
Si1 Mg1 Si5 N3 109.35(10) . . . . ?
Si2 Mg1 Si5 N3 163.94(10) . . . . ?
Si4 Mg1 Si5 N3 -80.47(10) . . . . ?
Si6 Mg1 Si5 N3 0.03(10) . . . . ?
N1 Mg1 Si5 C13 -58.04(9) . . . . ?
N2 Mg1 Si5 C13 93.80(10) . . . . ?
N3 Mg1 Si5 C13 165.61(12) . . . . ?
Si3 Mg1 Si5 C13 116.12(11) . . . . ?
Si1 Mg1 Si5 C13 -85.04(8) . . . . ?
Si2 Mg1 Si5 C13 -30.45(8) . . . . ?
Si4 Mg1 Si5 C13 85.14(8) . . . . ?
Si6 Mg1 Si5 C13 165.63(8) . . . . ?
N1 Mg1 Si5 C15 -159.61(11) . . . . ?
N2 Mg1 Si5 C15 -7.78(13) . . . . ?
N3 Mg1 Si5 C15 64.03(14) . . . . ?
Si3 Mg1 Si5 C15 14.55(14) . . . . ?
Si1 Mg1 Si5 C15 173.39(10) . . . . ?
Si2 Mg1 Si5 C15 -132.02(10) . . . . ?
Si4 Mg1 Si5 C15 -16.44(11) . . . . ?
Si6 Mg1 Si5 C15 64.06(10) . . . . ?
N1 Mg1 Si5 C14 44.03(11) . . . . ?
N2 Mg1 Si5 C14 -164.14(11) . . . . ?
N3 Mg1 Si5 C14 -92.33(13) . . . . ?
Si3 Mg1 Si5 C14 -141.82(11) . . . . ?
Si1 Mg1 Si5 C14 17.02(9) . . . . ?
Si2 Mg1 Si5 C14 71.61(9) . . . . ?
Si4 Mg1 Si5 C14 -172.80(9) . . . . ?
Si6 Mg1 Si5 C14 -92.30(9) . . . . ?
N1 Mg1 Si6 N3 -69.18(12) . . . . ?
N2 Mg1 Si6 N3 135.59(12) . . . . ?
Si5 Mg1 Si6 N3 -0.03(10) . . . . ?
Si3 Mg1 Si6 N3 163.64(11) . . . . ?
Si1 Mg1 Si6 N3 -80.40(10) . . . . ?
Si2 Mg1 Si6 N3 -42.77(12) . . . . ?
Si4 Mg1 Si6 N3 109.49(10) . . . . ?
N1 Mg1 Si6 C17 99.65(11) . . . . ?
N2 Mg1 Si6 C17 -55.58(9) . . . . ?
N3 Mg1 Si6 C17 168.83(13) . . . . ?
Si5 Mg1 Si6 C17 168.81(8) . . . . ?
Si3 Mg1 Si6 C17 -27.53(8) . . . . ?
Si1 Mg1 Si6 C17 88.44(8) . . . . ?
Si2 Mg1 Si6 C17 126.06(10) . . . . ?
Si4 Mg1 Si6 C17 -81.68(8) . . . . ?
N1 Mg1 Si6 C18 -158.96(11) . . . . ?
N2 Mg1 Si6 C18 45.81(11) . . . . ?
N3 Mg1 Si6 C18 -89.78(14) . . . . ?
Si5 Mg1 Si6 C18 -89.80(9) . . . . ?
Si3 Mg1 Si6 C18 73.86(9) . . . . ?
Si1 Mg1 Si6 C18 -170.17(9) . . . . ?
Si2 Mg1 Si6 C18 -132.55(11) . . . . ?
Si4 Mg1 Si6 C18 19.71(9) . . . . ?
N1 Mg1 Si6 C16 -1.99(13) . . . . ?
N2 Mg1 Si6 C16 -157.22(11) . . . . ?
N3 Mg1 Si6 C16 67.19(14) . . . . ?
Si5 Mg1 Si6 C16 67.16(10) . . . . ?
Si3 Mg1 Si6 C16 -129.17(10) . . . . ?
Si1 Mg1 Si6 C16 -13.21(10) . . . . ?
Si2 Mg1 Si6 C16 24.42(13) . . . . ?
Si4 Mg1 Si6 C16 176.68(10) . . . . ?
C6 Si2 N1 Si1 172.67(11) . . . . ?
C5 Si2 N1 Si1 -65.81(15) . . . . ?
C4 Si2 N1 Si1 54.44(15) . . . . ?
Mg1 Si2 N1 Si1 -178.73(17) . . . . ?
C6 Si2 N1 Mg1 -8.60(13) . . . . ?
C5 Si2 N1 Mg1 112.92(12) . . . . ?
C4 Si2 N1 Mg1 -126.83(12) . . . . ?
C1 Si1 N1 Si2 170.23(11) . . . . ?
C2 Si1 N1 Si2 -69.54(14) . . . . ?
C3 Si1 N1 Si2 50.72(15) . . . . ?
Mg1 Si1 N1 Si2 178.74(17) . . . . ?
C1 Si1 N1 Mg1 -8.51(13) . . . . ?
C2 Si1 N1 Mg1 111.72(12) . . . . ?
C3 Si1 N1 Mg1 -128.02(11) . . . . ?
N2 Mg1 N1 Si2 -50.46(12) . . . . ?
N3 Mg1 N1 Si2 128.28(9) . . . . ?
Si5 Mg1 N1 Si2 106.34(8) . . . . ?
Si3 Mg1 N1 Si2 -71.60(9) . . . . ?
Si1 Mg1 N1 Si2 -178.79(16) . . . . ?
Si4 Mg1 N1 Si2 -20.24(13) . . . . ?
Si6 Mg1 N1 Si2 157.90(6) . . . . ?
N2 Mg1 N1 Si1 128.33(9) . . . . ?
N3 Mg1 N1 Si1 -52.93(12) . . . . ?
Si5 Mg1 N1 Si1 -74.87(9) . . . . ?
Si3 Mg1 N1 Si1 107.19(8) . . . . ?
Si2 Mg1 N1 Si1 178.79(16) . . . . ?
Si4 Mg1 N1 Si1 158.55(6) . . . . ?
Si6 Mg1 N1 Si1 -23.31(13) . . . . ?
C7 Si3 N2 Si4 169.00(11) . . . . ?
C9 Si3 N2 Si4 49.86(14) . . . . ?
C8 Si3 N2 Si4 -71.10(14) . . . . ?
Mg1 Si3 N2 Si4 -178.11(18) . . . . ?
C7 Si3 N2 Mg1 -12.90(13) . . . . ?
C9 Si3 N2 Mg1 -132.03(10) . . . . ?
C8 Si3 N2 Mg1 107.01(11) . . . . ?
C12 Si4 N2 Si3 173.79(11) . . . . ?
C11 Si4 N2 Si3 -66.90(14) . . . . ?
C10 Si4 N2 Si3 52.99(14) . . . . ?
Mg1 Si4 N2 Si3 178.09(18) . . . . ?
C12 Si4 N2 Mg1 -4.30(13) . . . . ?
C11 Si4 N2 Mg1 115.01(12) . . . . ?
C10 Si4 N2 Mg1 -125.10(11) . . . . ?
N1 Mg1 N2 Si3 -48.83(12) . . . . ?
N3 Mg1 N2 Si3 132.44(9) . . . . ?
Si5 Mg1 N2 Si3 163.75(6) . . . . ?
Si1 Mg1 N2 Si3 -17.87(13) . . . . ?
Si2 Mg1 N2 Si3 -70.17(9) . . . . ?
Si4 Mg1 N2 Si3 -178.20(17) . . . . ?
Si6 Mg1 N2 Si3 110.48(8) . . . . ?
N1 Mg1 N2 Si4 129.36(9) . . . . ?
N3 Mg1 N2 Si4 -49.37(12) . . . . ?
Si5 Mg1 N2 Si4 -18.05(13) . . . . ?
Si3 Mg1 N2 Si4 178.20(17) . . . . ?
Si1 Mg1 N2 Si4 160.33(6) . . . . ?
Si2 Mg1 N2 Si4 108.02(9) . . . . ?
Si6 Mg1 N2 Si4 -71.32(9) . . . . ?
C13 Si5 N3 Si6 164.73(11) . . . . ?
C15 Si5 N3 Si6 44.10(14) . . . . ?
C14 Si5 N3 Si6 -75.29(14) . . . . ?
Mg1 Si5 N3 Si6 -179.95(18) . . . . ?
C13 Si5 N3 Mg1 -15.32(13) . . . . ?
C15 Si5 N3 Mg1 -135.95(10) . . . . ?
C14 Si5 N3 Mg1 104.66(12) . . . . ?
C17 Si6 N3 Si5 168.15(12) . . . . ?
C18 Si6 N3 Si5 -72.44(14) . . . . ?
C16 Si6 N3 Si5 48.52(14) . . . . ?
Mg1 Si6 N3 Si5 179.95(18) . . . . ?
C17 Si6 N3 Mg1 -11.80(14) . . . . ?
C18 Si6 N3 Mg1 107.61(12) . . . . ?
C16 Si6 N3 Mg1 -131.43(10) . . . . ?
N1 Mg1 N3 Si5 -51.21(12) . . . . ?
N2 Mg1 N3 Si5 127.53(9) . . . . ?
Si3 Mg1 N3 Si5 157.63(6) . . . . ?
Si1 Mg1 N3 Si5 -73.65(9) . . . . ?
Si2 Mg1 N3 Si5 -21.33(13) . . . . ?
Si4 Mg1 N3 Si5 106.52(9) . . . . ?
Si6 Mg1 N3 Si5 -179.95(17) . . . . ?
N1 Mg1 N3 Si6 128.74(10) . . . . ?
N2 Mg1 N3 Si6 -52.51(12) . . . . ?
Si5 Mg1 N3 Si6 179.95(17) . . . . ?
Si3 Mg1 N3 Si6 -22.42(14) . . . . ?
Si1 Mg1 N3 Si6 106.30(9) . . . . ?
Si2 Mg1 N3 Si6 158.62(6) . . . . ?
Si4 Mg1 N3 Si6 -73.52(9) . . . . ?
N5 Li1 N4 C19 -175.32(14) . . . . ?
N6 Li1 N4 C19 -37.2(2) . . . . ?
N7 Li1 N4 C19 67.9(3) . . . . ?
N5 Li1 N4 C27 -55.46(16) . . . . ?
N6 Li1 N4 C27 82.63(19) . . . . ?
N7 Li1 N4 C27 -172.3(2) . . . . ?
N5 Li1 N4 C23 66.83(16) . . . . ?
N6 Li1 N4 C23 -155.08(17) . . . . ?
N7 Li1 N4 C23 -50.0(3) . . . . ?
N4 Li1 N5 C29 54.95(17) . . . . ?
N6 Li1 N5 C29 -63.0(3) . . . . ?
N7 Li1 N5 C29 -168.00(15) . . . . ?
N4 Li1 N5 C33 -179.44(15) . . . . ?
N6 Li1 N5 C33 62.6(3) . . . . ?
N7 Li1 N5 C33 -42.4(2) . . . . ?
N4 Li1 N5 C28 -63.87(15) . . . . ?
N6 Li1 N5 C28 178.2(2) . . . . ?
N7 Li1 N5 C28 73.18(18) . . . . ?
N5 Li1 N6 C42 -171.9(2) . . . . ?
N4 Li1 N6 C42 81.02(19) . . . . ?
N7 Li1 N6 C42 -55.75(15) . . . . ?
N5 Li1 N6 C34 68.9(3) . . . . ?
N4 Li1 N6 C34 -38.2(2) . . . . ?
N7 Li1 N6 C34 -174.96(13) . . . . ?
N5 Li1 N6 C38 -49.6(3) . . . . ?
N4 Li1 N6 C38 -156.65(16) . . . . ?
N7 Li1 N6 C38 66.58(15) . . . . ?
N5 Li1 N7 C43 73.86(18) . . . . ?
N4 Li1 N7 C43 179.7(2) . . . . ?
N6 Li1 N7 C43 -63.62(14) . . . . ?
N5 Li1 N7 C48 -41.1(2) . . . . ?
N4 Li1 N7 C48 64.8(3) . . . . ?
N6 Li1 N7 C48 -178.55(14) . . . . ?
N5 Li1 N7 C44 -167.46(15) . . . . ?
N4 Li1 N7 C44 -61.6(3) . . . . ?
N6 Li1 N7 C44 55.06(16) . . . . ?
C27 N4 C19 C20 73.9(2) . . . . ?
C23 N4 C19 C20 -50.7(2) . . . . ?
Li1 N4 C19 C20 -166.75(18) . . . . ?
N4 C19 C20 C21 56.8(3) . . . . ?
C19 C20 C21 C22 -56.8(3) . . . . ?
C20 C21 C22 C23 55.9(3) . . . . ?
C19 N4 C23 C24 173.70(16) . . . . ?
C27 N4 C23 C24 50.2(2) . . . . ?
Li1 N4 C23 C24 -70.48(19) . . . . ?
C19 N4 C23 C22 47.2(2) . . . . ?
C27 N4 C23 C22 -76.3(2) . . . . ?
Li1 N4 C23 C22 163.05(19) . . . . ?
C21 C22 C23 N4 -52.2(3) . . . . ?
C21 C22 C23 C24 -178.25(19) . . . . ?
N4 C23 C24 C28 63.1(2) . . . . ?
C22 C23 C24 C28 -168.71(18) . . . . ?
N4 C23 C24 C25 -60.3(2) . . . . ?
C22 C23 C24 C25 67.8(2) . . . . ?
C28 C24 C25 C26 -62.3(2) . . . . ?
C23 C24 C25 C26 65.2(2) . . . . ?
C24 C25 C26 C29 66.3(2) . . . . ?
C24 C25 C26 C27 -61.5(2) . . . . ?
C19 N4 C27 C26 -172.44(16) . . . . ?
C23 N4 C27 C26 -49.2(2) . . . . ?
Li1 N4 C27 C26 70.0(2) . . . . ?
C29 C26 C27 N4 -67.8(2) . . . . ?
C25 C26 C27 N4 55.4(2) . . . . ?
C29 N5 C28 C24 -48.8(2) . . . . ?
C33 N5 C28 C24 -165.33(17) . . . . ?
Li1 N5 C28 C24 73.7(2) . . . . ?
C25 C24 C28 N5 56.1(2) . . . . ?
C23 C24 C28 N5 -68.2(2) . . . . ?
C33 N5 C29 C26 167.63(17) . . . . ?
C28 N5 C29 C26 51.4(2) . . . . ?
Li1 N5 C29 C26 -63.1(2) . . . . ?
C33 N5 C29 C30 -62.8(2) . . . . ?
C28 N5 C29 C30 -179.07(17) . . . . ?
Li1 N5 C29 C30 66.5(2) . . . . ?
C27 C26 C29 N5 61.4(2) . . . . ?
C25 C26 C29 N5 -62.4(2) . . . . ?
C27 C26 C29 C30 -65.4(3) . . . . ?
C25 C26 C29 C30 170.83(17) . . . . ?
N5 C29 C30 C31 62.4(2) . . . . ?
C26 C29 C30 C31 -169.43(18) . . . . ?
C29 C30 C31 C32 -54.6(2) . . . . ?
C30 C31 C32 C33 50.2(2) . . . . ?
C29 N5 C33 C32 59.1(2) . . . . ?
C28 N5 C33 C32 177.05(16) . . . . ?
Li1 N5 C33 C32 -70.4(2) . . . . ?
C31 C32 C33 N5 -54.0(2) . . . . ?
C42 N6 C34 C35 76.5(2) . . . . ?
C38 N6 C34 C35 -47.7(2) . . . . ?
Li1 N6 C34 C35 -164.63(17) . . . . ?
N6 C34 C35 C36 54.6(2) . . . . ?
C34 C35 C36 C37 -57.5(2) . . . . ?
C35 C36 C37 C38 58.7(2) . . . . ?
C42 N6 C38 C39 50.1(2) . . . . ?
C34 N6 C38 C39 173.31(15) . . . . ?
Li1 N6 C38 C39 -70.79(19) . . . . ?
C42 N6 C38 C37 -76.7(2) . . . . ?
C34 N6 C38 C37 46.5(2) . . . . ?
Li1 N6 C38 C37 162.38(17) . . . . ?
C36 C37 C38 N6 -54.6(2) . . . . ?
C36 C37 C38 C39 179.06(17) . . . . ?
N6 C38 C39 C40 -61.0(2) . . . . ?
C37 C38 C39 C40 67.4(2) . . . . ?
N6 C38 C39 C43 62.5(2) . . . . ?
C37 C38 C39 C43 -169.12(17) . . . . ?
C38 C39 C40 C41 66.2(2) . . . . ?
C43 C39 C40 C41 -61.5(2) . . . . ?
C39 C40 C41 C42 -61.3(2) . . . . ?
C39 C40 C41 C44 66.8(2) . . . . ?
C34 N6 C42 C41 -171.58(16) . . . . ?
C38 N6 C42 C41 -48.4(2) . . . . ?
Li1 N6 C42 C41 71.63(19) . . . . ?
C40 C41 C42 N6 54.7(2) . . . . ?
C44 C41 C42 N6 -68.5(2) . . . . ?
C48 N7 C43 C39 -165.23(16) . . . . ?
C44 N7 C43 C39 -48.9(2) . . . . ?
Li1 N7 C43 C39 73.77(19) . . . . ?
C40 C39 C43 N7 55.0(2) . . . . ?
C38 C39 C43 N7 -69.1(2) . . . . ?
C43 N7 C44 C45 -178.43(17) . . . . ?
C48 N7 C44 C45 -62.5(2) . . . . ?
Li1 N7 C44 C45 67.8(2) . . . . ?
C43 N7 C44 C41 51.9(2) . . . . ?
C48 N7 C44 C41 167.91(16) . . . . ?
Li1 N7 C44 C41 -61.8(2) . . . . ?
C40 C41 C44 N7 -63.3(2) . . . . ?
C42 C41 C44 N7 60.2(2) . . . . ?
C40 C41 C44 C45 169.95(17) . . . . ?
C42 C41 C44 C45 -66.5(2) . . . . ?
N7 C44 C45 C46 62.6(2) . . . . ?
C41 C44 C45 C46 -169.86(17) . . . . ?
C44 C45 C46 C47 -55.1(2) . . . . ?
C45 C46 C47 C48 50.0(2) . . . . ?
C43 N7 C48 C47 176.47(16) . . . . ?
C44 N7 C48 C47 58.5(2) . . . . ?
Li1 N7 C48 C47 -71.9(2) . . . . ?
C46 C47 C48 N7 -53.7(2) . . . . ?
